data_2014114
loop_
_publ_author_name
Vasu
'K. A. Nirmala'
'Deepak Chopra'
'S. Mohan'
J.Saravanan

_publ_section_title
;
 Two biologically active thiophene-3-carboxamide derivatives
;
_journal_issue 9
_journal_name_full 'Acta Crystallographica Section C'
_journal_page_first o636
_journal_page_last o638
_journal_paper_doi 10.1107/S0108270104016014
_journal_volume 60
_journal_year 2004
_chemical_formula_iupac 'C24 H24 N2 O S'
_chemical_formula_moiety 'C24 H24 N2 O S'
_chemical_formula_sum 'C24 H24 N2 O S'
_chemical_formula_weight 388.52
_chemical_name_systematic
;
N-(4-methylphenyl)-2-{[1(E)-(4-methylphenyl)methylene]amino}-4,5,6,7-
tetrahydro-1-benzothiophene-3-carboxamide
;
_space_group_IT_number 2
_symmetry_cell_setting triclinic
_symmetry_space_group_name_Hall '-P 1'
_symmetry_space_group_name_H-M 'P -1'
_atom_sites_solution_hydrogens geom
_atom_sites_solution_primary direct
_atom_sites_solution_secondary difmap
_cell_angle_alpha 108.490(13)
_cell_angle_beta 103.745(14)
_cell_angle_gamma 106.020(13)
_cell_formula_units_Z 2
_cell_length_a 7.658(7)
_cell_length_b 12.365(11)
_cell_length_c 12.569(11)
_cell_measurement_reflns_used 650
_cell_measurement_temperature 293(2)
_cell_measurement_theta_max 26.2
_cell_measurement_theta_min 1.4
_cell_volume 1013.5(16)
_computing_cell_refinement SMART
_computing_data_collection 'SMART (Bruker, 1998)'
_computing_data_reduction 'SAINT (Bruker, 1998)'
_computing_molecular_graphics 'Ortep-3 for Windows (Farrugia, 1997) and CAMERON (Watkin et al., 1993)'
_computing_publication_material 'PLATON (Spek, 2003)'
_computing_structure_refinement 'SHELXL97 (Sheldrick, 1997)'
_computing_structure_solution 'SIR92 (Altomare et al., 1993)'
_diffrn_ambient_temperature 293(2)
_diffrn_measured_fraction_theta_full 0.964
_diffrn_measured_fraction_theta_max 0.964
_diffrn_measurement_device_type 'Bruker SMART CCD area-detector'
_diffrn_measurement_method '\f and \w scans'
_diffrn_radiation_monochromator graphite
_diffrn_radiation_source 'fine-focus sealed tube'
_diffrn_radiation_type MoK\a
_diffrn_radiation_wavelength 0.71073
_diffrn_reflns_av_R_equivalents 0.0181
_diffrn_reflns_av_sigmaI/netI 0.0218
_diffrn_reflns_limit_h_max 9
_diffrn_reflns_limit_h_min -9
_diffrn_reflns_limit_k_max 15
_diffrn_reflns_limit_k_min -14
_diffrn_reflns_limit_l_max 15
_diffrn_reflns_limit_l_min -15
_diffrn_reflns_number 10561
_diffrn_reflns_reduction_process
;
 ?
;
_diffrn_reflns_theta_full 26.37
_diffrn_reflns_theta_max 26.37
_diffrn_reflns_theta_min 1.83
_exptl_absorpt_coefficient_mu 0.177
_exptl_absorpt_correction_T_max 0.9834
_exptl_absorpt_correction_T_min 0.9358
_exptl_absorpt_correction_type multi-scan
_exptl_absorpt_process_details '(SADABS; Sheldrick, 1997)'
_exptl_crystal_colour yellow
_exptl_crystal_density_diffrn 1.273
_exptl_crystal_density_method 'Not Measured'
_exptl_crystal_description block
_exptl_crystal_F_000 412
_exptl_crystal_size_max 0.16
_exptl_crystal_size_mid 0.11
_exptl_crystal_size_min 0.10
_refine_diff_density_max 0.434
_refine_diff_density_min -0.427
_refine_ls_extinction_method none
_refine_ls_goodness_of_fit_ref 0.868
_refine_ls_hydrogen_treatment mixed
_refine_ls_matrix_type full
_refine_ls_number_parameters 295
_refine_ls_number_reflns 4011
_refine_ls_number_restraints 0
_refine_ls_restrained_S_all 0.868
_refine_ls_R_factor_all 0.0672
_refine_ls_R_factor_gt 0.0565
_refine_ls_shift/su_max 0.001
_refine_ls_shift/su_mean 0.000
_refine_ls_structure_factor_coef Fsqd
_refine_ls_weighting_details 'calc w=1/[\s^2^(Fo^2^)+(0.1622P)^2^+0.394P] where P=(Fo^2^+2Fc^2^)/3'
_refine_ls_weighting_scheme calc
_refine_ls_wR_factor_gt 0.1761
_refine_ls_wR_factor_ref 0.1922
_reflns_number_gt 3363
_reflns_number_total 4011
_reflns_threshold_expression I>2\s(I)
_cod_data_source_file de1249.cif
_cod_data_source_block II
_cod_depositor_comments
;
The following automatic conversions were performed:
'_symmetry_cell_setting' value 'Triclinic' changed to 'triclinic'
according to '/home/saulius/struct/CIF-dictionaries/cif_core.dic'
dictionary named 'cif_core.dic' version 2.4.1 from 2010-06-29.

Automatic conversion script
Id: cif_fix_enum 1527 2010-12-29 10:47:43Z saulius 

The following automatic conversions were performed:

'_symmetry_cell_setting' value 'Triclinic' changed to 'triclinic'
according to /home/saulius/struct/CIF-dictionaries/cif_core.dic
dictionary named 'cif_core.dic' version 2.4.1 from 2010-06-29.

Automatic conversion script
Id: cif_fix_values 1715 2011-07-08 13:25:40Z adriana 
;
_cod_original_cell_volume 1013.6(16)
_cod_database_code 2014114
_cod_database_fobs_code 2014114

loop_
_symmetry_equiv_pos_as_xyz
x,y,z
-x,-y,-z

loop_
_atom_site_label
_atom_site_fract_x
_atom_site_fract_y
_atom_site_fract_z
_atom_site_U_iso_or_equiv
_atom_site_adp_type
_atom_site_calc_flag
_atom_site_refinement_flags
_atom_site_occupancy
_atom_site_disorder_assembly
_atom_site_disorder_group
_atom_site_type_symbol
S2 0.20767(9) 0.92406(5) 1.13384(5) 0.0487(2) Uani d . 1 . . S
N1 0.0513(3) 0.85417(18) 0.73254(16) 0.0466(5) Uani d . 1 . . N
N2 0.0252(3) 0.75400(16) 0.89770(16) 0.0416(4) Uani d . 1 . . N
O1 0.2644(3) 1.05120(16) 0.80431(16) 0.0681(6) Uani d . 1 . . O
C1 0.4990(6) 1.2970(3) 1.2772(3) 0.0857(11) Uani d . 1 . . C
C2 0.5700(5) 1.3021(3) 1.1812(3) 0.0831(10) Uani d . 1 . . C
C3 0.4365(3) 1.2083(2) 1.0540(2) 0.0484(5) Uani d . 1 . . C
C4 0.3299(3) 1.08540(19) 1.05226(19) 0.0399(5) Uani d . 1 . . C
C5 0.3388(3) 1.0722(2) 1.15687(19) 0.0428(5) Uani d . 1 . . C
C6 0.4477(4) 1.1720(2) 1.2821(2) 0.0534(6) Uani d . 1 . . C
C7 0.2115(3) 0.97178(19) 0.94773(18) 0.0389(5) Uani d . 1 . . C
C8 0.1373(3) 0.87557(19) 0.97860(18) 0.0392(5) Uani d . 1 . . C
C9 0.1798(3) 0.9639(2) 0.82254(19) 0.0417(5) Uani d . 1 . . C
C10 -0.0006(3) 0.8170(2) 0.60747(18) 0.0411(5) Uani d . 1 . . C
C11 0.0780(4) 0.8905(2) 0.5539(2) 0.0526(6) Uani d . 1 . . C
C12 0.0205(4) 0.8443(3) 0.4294(2) 0.0545(6) Uani d . 1 . . C
C13 -0.1144(4) 0.7274(2) 0.3550(2) 0.0474(5) Uani d . 1 . . C
C14 -0.1970(4) 0.6563(2) 0.4092(2) 0.0579(6) Uani d . 1 . . C
C15 -0.1412(4) 0.6998(2) 0.5332(2) 0.0561(6) Uani d . 1 . . C
C16 -0.1699(4) 0.6794(3) 0.2204(2) 0.0624(7) Uani d . 1 . . C
C17 -0.0384(3) 0.6692(2) 0.9324(2) 0.0448(5) Uani d . 1 . . C
C18 -0.1488(3) 0.54040(19) 0.8489(2) 0.0419(5) Uani d . 1 . . C
C19 -0.2431(4) 0.4564(2) 0.8888(2) 0.0517(6) Uani d . 1 . . C
C20 -0.3505(4) 0.3339(2) 0.8107(2) 0.0538(6) Uani d . 1 . . C
C21 -0.3661(3) 0.2915(2) 0.6913(2) 0.0476(5) Uani d . 1 . . C
C22 -0.2689(4) 0.3758(2) 0.6526(2) 0.0521(6) Uani d . 1 . . C
C23 -0.1623(3) 0.4971(2) 0.7291(2) 0.0477(5) Uani d . 1 . . C
C24 -0.4861(4) 0.1589(2) 0.6065(3) 0.0658(7) Uani d . 1 . . C
H1N 0.003(4) 0.792(3) 0.762(3) 0.074(9) Uiso d . 1 . . H
H1A 0.3847 1.3178 1.2667 0.103 Uiso calc R 1 . . H
H1B 0.5978 1.3584 1.3533 0.103 Uiso calc R 1 . . H
H2A 0.6927 1.2910 1.1980 0.100 Uiso calc R 1 . . H
H2B 0.5967 1.3841 1.1828 0.100 Uiso calc R 1 . . H
H3A 0.3429 1.2395 1.0217 0.058 Uiso calc R 1 . . H
H3B 0.5133 1.1979 1.0031 0.058 Uiso calc R 1 . . H
H6A 0.5655 1.1618 1.3184 0.064 Uiso calc R 1 . . H
H6B 0.3678 1.1658 1.3310 0.064 Uiso calc R 1 . . H
H11 0.177(4) 0.971(3) 0.602(3) 0.060(7) Uiso d . 1 . . H
H12 0.082(5) 0.892(3) 0.397(3) 0.082(10) Uiso d . 1 . . H
H14 -0.294(5) 0.577(3) 0.365(3) 0.077(9) Uiso d . 1 . . H
H15 -0.198(4) 0.651(3) 0.573(3) 0.077(9) Uiso d . 1 . . H
H16A -0.1903 0.7415 0.1944 0.094 Uiso calc R 1 . . H
H16B -0.2873 0.6068 0.1827 0.094 Uiso calc R 1 . . H
H16C -0.0672 0.6594 0.1984 0.094 Uiso calc R 1 . . H
H17 -0.013(4) 0.690(3) 1.009(3) 0.060(8) Uiso d . 1 . . H
H19 -0.231(4) 0.487(3) 0.970(3) 0.062(8) Uiso d . 1 . . H
H20 -0.407(4) 0.279(3) 0.837(2) 0.058(7) Uiso d . 1 . . H
H22 -0.2760 0.3489 0.5728 0.062 Uiso calc R 1 . . H
H23 -0.093(3) 0.553(2) 0.697(2) 0.046(6) Uiso d . 1 . . H
H24A -0.4912 0.1083 0.6507 0.099 Uiso calc R 1 . . H
H24B -0.4282 0.1331 0.5481 0.099 Uiso calc R 1 . . H
H24C -0.6155 0.1508 0.5664 0.099 Uiso calc R 1 . . H

loop_
_atom_site_aniso_label
_atom_site_aniso_U_11
_atom_site_aniso_U_22
_atom_site_aniso_U_33
_atom_site_aniso_U_12
_atom_site_aniso_U_13
_atom_site_aniso_U_23
S2 0.0632(4) 0.0426(4) 0.0343(3) 0.0144(3) 0.0145(3) 0.0157(2)
N1 0.0557(11) 0.0405(10) 0.0347(9) 0.0076(8) 0.0159(8) 0.0142(8)
N2 0.0470(10) 0.0358(9) 0.0377(9) 0.0121(8) 0.0145(8) 0.0137(8)
O1 0.0954(14) 0.0432(10) 0.0416(10) -0.0014(9) 0.0189(9) 0.0156(8)
C1 0.120(3) 0.0515(16) 0.0517(17) 0.0113(17) 0.0175(18) 0.0073(13)
C2 0.102(2) 0.0461(15) 0.0576(17) -0.0087(15) 0.0216(16) 0.0049(13)
C3 0.0548(13) 0.0361(11) 0.0451(12) 0.0107(10) 0.0164(10) 0.0118(10)
C4 0.0408(10) 0.0372(11) 0.0380(11) 0.0148(9) 0.0133(9) 0.0117(9)
C5 0.0463(11) 0.0387(11) 0.0358(11) 0.0152(9) 0.0103(9) 0.0101(9)
C6 0.0622(14) 0.0477(13) 0.0352(12) 0.0167(11) 0.0084(10) 0.0089(10)
C7 0.0418(10) 0.0383(11) 0.0355(10) 0.0151(9) 0.0142(8) 0.0137(9)
C8 0.0436(11) 0.0362(10) 0.0351(10) 0.0136(9) 0.0146(8) 0.0124(9)
C9 0.0476(11) 0.0363(10) 0.0383(11) 0.0122(9) 0.0162(9) 0.0141(9)
C10 0.0483(11) 0.0390(11) 0.0354(11) 0.0146(9) 0.0168(9) 0.0149(9)
C11 0.0581(14) 0.0465(13) 0.0413(12) 0.0039(11) 0.0171(11) 0.0175(10)
C12 0.0627(15) 0.0585(15) 0.0432(13) 0.0138(12) 0.0238(11) 0.0262(12)
C13 0.0576(13) 0.0524(13) 0.0365(11) 0.0253(11) 0.0195(10) 0.0179(10)
C14 0.0777(17) 0.0410(13) 0.0398(12) 0.0119(12) 0.0170(12) 0.0099(10)
C15 0.0777(17) 0.0385(12) 0.0415(12) 0.0086(11) 0.0209(12) 0.0155(10)
C16 0.0782(17) 0.0725(18) 0.0359(12) 0.0302(14) 0.0209(12) 0.0198(12)
C17 0.0537(12) 0.0422(12) 0.0385(12) 0.0153(10) 0.0184(10) 0.0177(10)
C18 0.0462(11) 0.0384(11) 0.0419(11) 0.0137(9) 0.0166(9) 0.0187(9)
C19 0.0630(14) 0.0471(13) 0.0492(13) 0.0164(11) 0.0250(12) 0.0252(11)
C20 0.0582(14) 0.0427(12) 0.0627(15) 0.0116(11) 0.0260(12) 0.0277(12)
C21 0.0433(11) 0.0384(11) 0.0554(14) 0.0125(9) 0.0132(10) 0.0182(10)
C22 0.0637(15) 0.0446(13) 0.0423(13) 0.0150(11) 0.0170(11) 0.0171(11)
C23 0.0581(13) 0.0392(11) 0.0465(12) 0.0133(10) 0.0211(10) 0.0212(10)
C24 0.0603(15) 0.0425(13) 0.0729(18) 0.0053(11) 0.0136(13) 0.0166(13)

loop_
_atom_type_symbol
_atom_type_description
_atom_type_scat_dispersion_real
_atom_type_scat_dispersion_imag
_atom_type_scat_source
S S 0.1246 0.1234 'International Tables Vol C Tables 4.2.6.8 and 6.1.1.4'
O O 0.0106 0.0060 'International Tables Vol C Tables 4.2.6.8 and 6.1.1.4'
N N 0.0061 0.0033 'International Tables Vol C Tables 4.2.6.8 and 6.1.1.4'
H H 0.0000 0.0000 'International Tables Vol C Tables 4.2.6.8 and 6.1.1.4'
C C 0.0033 0.0016 'International Tables Vol C Tables 4.2.6.8 and 6.1.1.4'

loop_
_geom_angle_atom_site_label_1
_geom_angle_atom_site_label_2
_geom_angle_atom_site_label_3
_geom_angle
C5 S2 C8 91.42(10)
C17 N2 C8 122.0(2)
C9 N1 C10 128.94(19)
C9 N1 H1N 112.9(19)
C10 N1 H1N 117.7(19)
O1 C9 N1 122.9(2)
N1 C9 C7 115.81(18)
C8 C7 C4 111.83(19)
C8 C7 C9 126.10(19)
C4 C7 C9 122.06(19)
C19 C18 C23 118.2(2)
C19 C18 C17 119.7(2)
C23 C18 C17 122.1(2)
C7 C8 N2 125.1(2)
C7 C8 S2 111.53(16)
N2 C8 S2 123.30(16)
C11 C10 C15 118.0(2)
C11 C10 N1 124.0(2)
C15 C10 N1 117.9(2)
N2 C17 C18 122.5(2)
N2 C17 H17 118(2)
C18 C17 H17 120(2)
C20 C21 C22 117.9(2)
C20 C21 C24 120.8(2)
C22 C21 C24 121.3(2)
C5 C4 C7 112.5(2)
C5 C4 C3 120.6(2)
C7 C4 C3 127.0(2)
C12 C13 C14 116.9(2)
C12 C13 C16 121.3(2)
C14 C13 C16 121.7(2)
C4 C3 C2 111.6(2)
C4 C3 H3A 109.3
C2 C3 H3A 109.3
C4 C3 H3B 109.3
C2 C3 H3B 109.3
H3A C3 H3B 108.0
C4 C5 C6 126.5(2)
C4 C5 S2 112.72(17)
C6 C5 S2 120.81(18)
C10 C11 C12 119.8(2)
C10 C11 H11 120.6(17)
C12 C11 H11 119.5(17)
C13 C12 C11 122.8(2)
C13 C12 H12 119(2)
C11 C12 H12 118(2)
C14 C15 C10 121.1(2)
C14 C15 H15 122.3(19)
C10 C15 H15 116.6(19)
C22 C23 C18 120.7(2)
C22 C23 H23 118.0(14)
C18 C23 H23 121.3(14)
C13 C14 C15 121.4(2)
C13 C14 H14 123(2)
C15 C14 H14 116(2)
C20 C19 C18 120.6(2)
C20 C19 H19 122.5(17)
C18 C19 H19 116.9(17)
C23 C22 C21 121.5(2)
C23 C22 H22 119.4
C21 C22 H22 119.4
C21 C20 H20 118.3(18)
C19 C20 H20 120.6(18)
C21 C24 H24A 109.5
C21 C24 H24B 109.5
H24A C24 H24B 109.5
C21 C24 H24C 109.5
H24A C24 H24C 109.5
H24B C24 H24C 109.5
C13 C16 H16A 109.5
C13 C16 H16B 109.5
H16A C16 H16B 109.5
C13 C16 H16C 109.5
H16A C16 H16C 109.5
H16B C16 H16C 109.5
C5 C6 C1 109.6(2)
C5 C6 H6A 109.7
C1 C6 H6A 109.7
C5 C6 H6B 109.7
C1 C6 H6B 109.7
H6A C6 H6B 108.2
C1 C2 C3 116.7(3)
C1 C2 H2A 108.1
C3 C2 H2A 108.1
C1 C2 H2B 108.1
C3 C2 H2B 108.1
H2A C2 H2B 107.3
C2 C1 C6 113.1(3)
C2 C1 H1A 109.0
C6 C1 H1A 109.0
C2 C1 H1B 109.0
C6 C1 H1B 109.0
H1A C1 H1B 107.8

loop_
_geom_bond_atom_site_label_1
_geom_bond_atom_site_label_2
_geom_bond_site_symmetry_2
_geom_bond_distance
_geom_bond_publ_flag
S2 C5 . 1.720(3) ?
S2 C8 . 1.743(3) ?
N2 C17 . 1.279(3) ?
N2 C8 . 1.391(3) ?
N1 C9 . 1.360(3) ?
N1 C10 . 1.409(3) ?
N1 H1N . 0.97(3) ?
O1 C9 . 1.216(3) ?
C9 C7 . 1.501(3) ?
C7 C8 . 1.383(3) ?
C7 C4 . 1.443(3) ?
C18 C19 . 1.394(3) ?
C18 C23 . 1.396(3) ?
C18 C17 . 1.459(3) ?
C10 C11 . 1.386(3) ?
C10 C15 . 1.390(3) ?
C17 H17 . 0.87(3) ?
C21 C20 . 1.386(4) ?
C21 C22 . 1.394(4) ?
C21 C24 . 1.505(4) ?
C4 C5 . 1.364(3) ?
C4 C3 . 1.504(3) ?
C13 C12 . 1.375(4) ?
C13 C14 . 1.384(4) ?
C13 C16 . 1.509(3) ?
C3 C2 . 1.529(4) ?
C3 H3A . 0.9700 ?
C3 H3B . 0.9700 ?
C5 C6 . 1.507(3) ?
C11 C12 . 1.391(4) ?
C11 H11 . 0.96(3) ?
C12 H12 . 0.91(3) ?
C15 C14 . 1.387(4) ?
C15 H15 . 0.97(3) ?
C23 C22 . 1.369(3) ?
C23 H23 . 1.00(3) ?
C14 H14 . 0.94(3) ?
C19 C20 . 1.386(4) ?
C19 H19 . 0.94(3) ?
C22 H22 . 0.930 ?
C20 H20 . 0.90(3) ?
C24 H24A . 0.9600 ?
C24 H24B . 0.9600 ?
C24 H24C . 0.9600 ?
C16 H16A . 0.9600 ?
C16 H16B . 0.9600 ?
C16 H16C . 0.9600 ?
C6 C1 . 1.511(4) ?
C6 H6A . 0.9700 ?
C6 H6B . 0.9700 ?
C2 C1 . 1.449(5) ?
C2 H2A . 0.9700 ?
C2 H2B . 0.9700 ?
C1 H1A . 0.9700 ?
C1 H1B . 0.9700 ?

loop_
_geom_hbond_atom_site_label_D
_geom_hbond_atom_site_label_H
_geom_hbond_atom_site_label_A
_geom_hbond_distance_DH
_geom_hbond_distance_HA
_geom_hbond_distance_DA
_geom_hbond_angle_DHA
_geom_hbond_publ_flag
N1 H1N N2 0.98(4) 1.89(4) 2.752(4) 146(3) yes

loop_
_geom_torsion_atom_site_label_1
_geom_torsion_atom_site_label_2
_geom_torsion_atom_site_label_3
_geom_torsion_atom_site_label_4
_geom_torsion
C10 N1 C9 O1 3.9(4)
C10 N1 C9 C7 -176.4(2)
O1 C9 C7 C8 -173.7(2)
N1 C9 C7 C8 6.5(3)
O1 C9 C7 C4 5.4(3)
N1 C9 C7 C4 -174.32(19)
C4 C7 C8 N2 -177.06(18)
C9 C7 C8 N2 2.2(3)
C4 C7 C8 S2 1.1(2)
C9 C7 C8 S2 -179.64(16)
C17 N2 C8 C7 179.7(2)
C17 N2 C8 S2 1.8(3)
C5 S2 C8 C7 -0.77(17)
C5 S2 C8 N2 177.44(18)
C9 N1 C10 C11 0.8(4)
C9 N1 C10 C15 -178.3(2)
C8 N2 C17 C18 -177.23(19)
C19 C18 C17 N2 -168.7(2)
C23 C18 C17 N2 12.0(4)
C8 C7 C4 C5 -1.0(3)
C9 C7 C4 C5 179.75(18)
C8 C7 C4 C3 179.05(19)
C9 C7 C4 C3 -0.2(3)
C5 C4 C3 C2 8.4(3)
C7 C4 C3 C2 -171.6(2)
C7 C4 C5 C6 -179.5(2)
C3 C4 C5 C6 0.5(3)
C7 C4 C5 S2 0.4(2)
C3 C4 C5 S2 -179.64(16)
C8 S2 C5 C4 0.22(17)
C8 S2 C5 C6 -179.91(19)
C15 C10 C11 C12 -2.4(4)
N1 C10 C11 C12 178.5(2)
C14 C13 C12 C11 1.6(4)
C16 C13 C12 C11 -178.6(2)
C10 C11 C12 C13 0.6(4)
C11 C10 C15 C14 1.9(4)
N1 C10 C15 C14 -178.9(2)
C19 C18 C23 C22 1.3(4)
C17 C18 C23 C22 -179.3(2)
C12 C13 C14 C15 -2.1(4)
C16 C13 C14 C15 178.2(3)
C10 C15 C14 C13 0.3(4)
C23 C18 C19 C20 -1.3(4)
C17 C18 C19 C20 179.4(2)
C18 C23 C22 C21 -0.5(4)
C20 C21 C22 C23 -0.5(4)
C24 C21 C22 C23 178.8(2)
C22 C21 C20 C19 0.6(4)
C24 C21 C20 C19 -178.7(2)
C18 C19 C20 C21 0.3(4)
C4 C5 C6 C1 16.4(4)
S2 C5 C6 C1 -163.5(2)
C4 C3 C2 C1 -37.1(4)
C3 C2 C1 C6 56.6(5)
C5 C6 C1 C2 -43.1(4)

loop_
_cod_related_entry_id
_cod_related_entry_database
_cod_related_entry_code
1 ChemSpider 30652394
